data_4089579
loop_
_publ_author_name
'Schr\"oder, Fabian G.'
'Lichtenberg, Crispin'
'Elfferding, Michael'
'Sundermeyer, J\"org'

_publ_section_title
;
 Deprotonated P-ylides As Templates for Novel Cyclopentadienyl
 Phosphonioalkyl, -alkylidene, and -alkylidyne (CpPC) Constrained-Geometry
 Complexes
;
_journal_issue 18
_journal_name_full Organometallics
_journal_page_first 5082
_journal_paper_doi 10.1021/om4005548
_journal_volume 32
_journal_year 2013
_chemical_formula_moiety 'C22 H47 N2 P Si2 Zr'
_chemical_formula_sum 'C22 H47 N2 P Si2 Zr'
_chemical_formula_weight 517.99
_chemical_name_common 'compound 5a'
_space_group_IT_number 14
_space_group_name_Hall '-P 2yab'
_space_group_name_H-M_alt 'P 1 21/a 1'
_symmetry_cell_setting monoclinic
_symmetry_space_group_name_Hall '-P 2yab'
_symmetry_space_group_name_H-M 'P 1 21/a 1'
_atom_sites_solution_hydrogens geom
_atom_sites_solution_primary direct
_atom_sites_solution_secondary difmap
_audit_creation_method SHELXL-97
_cell_angle_alpha 90.00
_cell_angle_beta 92.553(2)
_cell_angle_gamma 90.00
_cell_formula_units_Z 4
_cell_length_a 13.4331(4)
_cell_length_b 15.1972(3)
_cell_length_c 13.9683(4)
_cell_measurement_reflns_used 33538
_cell_measurement_temperature 100(2)
_cell_measurement_theta_max 27.16
_cell_measurement_theta_min 1.46
_cell_volume 2848.74(13)
_computing_cell_refinement 'STOE X-AREA'
_computing_data_collection 'STOE X-AREA'
_computing_data_reduction 'STOE X-RED'
_computing_molecular_graphics 'Diamond 3.0 (Brandenburg, 2004)'
_computing_publication_material 'WinGX publication routines (Farrugia, 1999)'
_computing_structure_refinement 'SHELXL-97 (Sheldrick, 2008)'
_computing_structure_solution 'SIR2004 (Giacovazzo et al, 2004)'
_diffrn_ambient_temperature 100(2)
_diffrn_measured_fraction_theta_full 1.000
_diffrn_measured_fraction_theta_max 0.998
_diffrn_measurement_device_type 'STOE IPDS 2'
_diffrn_measurement_method 'rotation method'
_diffrn_radiation_monochromator graphite
_diffrn_radiation_source 'fine-focus sealed tube'
_diffrn_radiation_type MoK\a
_diffrn_radiation_wavelength 0.71073
_diffrn_reflns_av_R_equivalents 0.0560
_diffrn_reflns_av_sigmaI/netI 0.0333
_diffrn_reflns_limit_h_max 16
_diffrn_reflns_limit_h_min -16
_diffrn_reflns_limit_k_max 19
_diffrn_reflns_limit_k_min -19
_diffrn_reflns_limit_l_max 17
_diffrn_reflns_limit_l_min -17
_diffrn_reflns_number 43532
_diffrn_reflns_theta_full 25.00
_diffrn_reflns_theta_max 26.74
_diffrn_reflns_theta_min 1.46
_exptl_absorpt_coefficient_mu 0.537
_exptl_absorpt_correction_T_max 1.0869
_exptl_absorpt_correction_T_min 0.7123
_exptl_absorpt_correction_type multi-scan
_exptl_absorpt_process_details
;
[c.f. r.h. blessing, acta cryst. (1995), a51, 33-38]
;
_exptl_crystal_colour yellow
_exptl_crystal_density_diffrn 1.208
_exptl_crystal_density_method 'not measured'
_exptl_crystal_description prism
_exptl_crystal_F_000 1104
_exptl_crystal_size_max 0.28
_exptl_crystal_size_mid 0.26
_exptl_crystal_size_min 0.26
_refine_diff_density_max 0.971
_refine_diff_density_min -0.540
_refine_diff_density_rms 0.061
_refine_ls_extinction_method none
_refine_ls_goodness_of_fit_ref 0.931
_refine_ls_hydrogen_treatment mixed
_refine_ls_matrix_type full
_refine_ls_number_parameters 271
_refine_ls_number_reflns 6035
_refine_ls_number_restraints 0
_refine_ls_restrained_S_all 0.931
_refine_ls_R_factor_all 0.0387
_refine_ls_R_factor_gt 0.0293
_refine_ls_shift/su_max 0.001
_refine_ls_shift/su_mean 0.000
_refine_ls_structure_factor_coef Fsqd
_refine_ls_weighting_details 'calc w=1/[\s^2^(Fo^2^)+(0.0531P)^2^+0.0000P] where P=(Fo^2^+2Fc^2^)/3'
_refine_ls_weighting_scheme calc
_refine_ls_wR_factor_gt 0.0741
_refine_ls_wR_factor_ref 0.0761
_reflns_number_gt 4833
_reflns_number_total 6035
_reflns_threshold_expression >2\s(I)
_cod_data_source_file om4005548_si_001.cif
_cod_data_source_block cpd5a
_cod_original_sg_symbol_H-M 'P 21/a'
_cod_database_code 4089579

loop_
_symmetry_equiv_pos_as_xyz
'x, y, z'
'-x+1/2, y+1/2, -z'
'-x, -y, -z'
'x-1/2, -y-1/2, z'

loop_
_atom_site_label
_atom_site_type_symbol
_atom_site_fract_x
_atom_site_fract_y
_atom_site_fract_z
_atom_site_U_iso_or_equiv
_atom_site_adp_type
_atom_site_occupancy
_atom_site_symmetry_multiplicity
_atom_site_calc_flag
_atom_site_refinement_flags
C1 C 0.08412(14) 0.04491(12) 0.13273(13) 0.0215(4) Uani 1 1 d .
C2 C 0.16442(15) 0.04381(13) 0.06755(14) 0.0247(4) Uani 1 1 d .
C3 C 0.18642(16) 0.13160(13) 0.04443(14) 0.0276(4) Uani 1 1 d .
C4 C 0.12026(15) 0.18827(13) 0.09274(14) 0.0249(4) Uani 1 1 d .
C5 C 0.05628(15) 0.13562(13) 0.14541(13) 0.0236(4) Uani 1 1 d .
C6 C 0.21596(17) -0.03546(14) 0.02908(16) 0.0330(5) Uani 1 1 d .
H6A H 0.1729 -0.0633 -0.0207 0.050 Uiso 1 1 calc R
H6B H 0.2300 -0.0775 0.0812 0.050 Uiso 1 1 calc R
H6C H 0.2786 -0.0174 0.0016 0.050 Uiso 1 1 calc R
C7 C 0.26192(19) 0.16451(16) -0.02352(16) 0.0382(5) Uani 1 1 d .
H7A H 0.3059 0.1160 -0.0405 0.057 Uiso 1 1 calc R
H7B H 0.3016 0.2116 0.0073 0.057 Uiso 1 1 calc R
H7C H 0.2274 0.1874 -0.0816 0.057 Uiso 1 1 calc R
C8 C 0.11527(18) 0.28656(13) 0.08016(16) 0.0336(5) Uani 1 1 d .
H8A H 0.0827 0.3005 0.0178 0.050 Uiso 1 1 calc R
H8B H 0.1829 0.3109 0.0832 0.050 Uiso 1 1 calc R
H8C H 0.0770 0.3123 0.1313 0.050 Uiso 1 1 calc R
C9 C -0.02651(16) 0.17079(14) 0.20336(15) 0.0301(4) Uani 1 1 d .
H9A H -0.0094 0.2301 0.2261 0.045 Uiso 1 1 calc R
H9B H -0.0359 0.1321 0.2584 0.045 Uiso 1 1 calc R
H9C H -0.0883 0.1731 0.1634 0.045 Uiso 1 1 calc R
C10 C 0.16801(16) 0.00461(13) 0.30443(15) 0.0277(4) Uani 1 1 d .
C11 C -0.12760(18) -0.04459(19) 0.21918(18) 0.0436(6) Uani 1 1 d .
H11A H -0.1554 -0.1013 0.2379 0.065 Uiso 1 1 calc R
H11B H -0.1131 -0.0461 0.1511 0.065 Uiso 1 1 calc R
H11C H -0.1759 0.0022 0.2304 0.065 Uiso 1 1 calc R
C12 C -0.0505(2) -0.0123(2) 0.37664(17) 0.0475(6) Uani 1 1 d .
H12A H -0.0969 0.0367 0.3840 0.071 Uiso 1 1 calc R
H12B H 0.0138 0.0022 0.4087 0.071 Uiso 1 1 calc R
H12C H -0.0775 -0.0655 0.4055 0.071 Uiso 1 1 calc R
C13 C 0.02944(17) -0.16121(14) 0.10055(16) 0.0332(5) Uani 1 1 d .
H13A H 0.0662 -0.2044 0.0639 0.050 Uiso 1 1 calc R
H13B H 0.0118 -0.1108 0.0595 0.050 Uiso 1 1 calc R
H13C H -0.0314 -0.1883 0.1231 0.050 Uiso 1 1 calc R
C14 C 0.11726(18) -0.20144(14) 0.25107(17) 0.0354(5) Uani 1 1 d .
H14A H 0.0569 -0.2213 0.2815 0.053 Uiso 1 1 calc R
H14B H 0.1651 -0.1790 0.3002 0.053 Uiso 1 1 calc R
H14C H 0.1469 -0.2509 0.2175 0.053 Uiso 1 1 calc R
C15 C 0.23310(18) 0.23558(14) 0.31235(15) 0.0332(5) Uani 1 1 d .
H15A H 0.3020 0.2580 0.3085 0.040 Uiso 1 1 calc R
H15B H 0.1895 0.2784 0.2774 0.040 Uiso 1 1 calc R
C16 C 0.06545(18) 0.23125(18) 0.45441(19) 0.0439(6) Uani 1 1 d .
H16A H 0.0294 0.2759 0.4160 0.066 Uiso 1 1 calc R
H16B H 0.0508 0.2386 0.5220 0.066 Uiso 1 1 calc R
H16C H 0.0444 0.1725 0.4328 0.066 Uiso 1 1 calc R
C17 C 0.2388(2) 0.35436(17) 0.49119(17) 0.0431(6) Uani 1 1 d .
H17A H 0.3115 0.3607 0.4917 0.065 Uiso 1 1 calc R
H17B H 0.2164 0.3589 0.5568 0.065 Uiso 1 1 calc R
H17C H 0.2077 0.4010 0.4518 0.065 Uiso 1 1 calc R
C18 C 0.27046(19) 0.15901(17) 0.51454(17) 0.0403(5) Uani 1 1 d .
H18A H 0.2502 0.1002 0.4926 0.061 Uiso 1 1 calc R
H18B H 0.2544 0.1663 0.5818 0.061 Uiso 1 1 calc R
H18C H 0.3424 0.1661 0.5082 0.061 Uiso 1 1 calc R
C19 C 0.38622(18) 0.07802(17) 0.1914(2) 0.0477(7) Uani 1 1 d .
H19A H 0.3871 0.0695 0.1212 0.057 Uiso 1 1 calc R
H19B H 0.4257 0.1317 0.2062 0.057 Uiso 1 1 calc R
C20 C 0.3967(2) -0.12227(17) 0.2230(3) 0.0555(7) Uani 1 1 d .
H20A H 0.3253 -0.1185 0.2342 0.083 Uiso 1 1 calc R
H20B H 0.4278 -0.1660 0.2664 0.083 Uiso 1 1 calc R
H20C H 0.4060 -0.1398 0.1565 0.083 Uiso 1 1 calc R
C21 C 0.4566(3) 0.0027(2) 0.3807(3) 0.0683(9) Uani 1 1 d .
H21A H 0.4895 0.0585 0.3976 0.102 Uiso 1 1 calc R
H21B H 0.4928 -0.0459 0.4125 0.102 Uiso 1 1 calc R
H21C H 0.3879 0.0039 0.4017 0.102 Uiso 1 1 calc R
C22 C 0.5881(2) -0.0176(2) 0.2171(4) 0.0859(13) Uani 1 1 d .
H22A H 0.5935 -0.0277 0.1482 0.129 Uiso 1 1 calc R
H22B H 0.6210 -0.0656 0.2530 0.129 Uiso 1 1 calc R
H22C H 0.6201 0.0384 0.2348 0.129 Uiso 1 1 calc R
N1 N -0.03676(13) -0.02774(12) 0.27559(12) 0.0290(4) Uani 1 1 d .
N2 N 0.09168(13) -0.13157(11) 0.18266(12) 0.0265(4) Uani 1 1 d .
Si1 Si 0.20233(4) 0.24404(4) 0.43992(4) 0.02865(13) Uani 1 1 d .
Si2 Si 0.45544(5) -0.01345(5) 0.24566(6) 0.04462(18) Uani 1 1 d .
P1 P 0.07571(4) -0.03157(3) 0.23066(3) 0.02211(11) Uani 1 1 d .
Zr1 Zr 0.226126(14) 0.110155(12) 0.224659(13) 0.02204(6) Uani 1 1 d .
H10 H 0.187(2) -0.0172(19) 0.365(2) 0.052(8) Uiso 1 1 d .

loop_
_atom_site_aniso_label
_atom_site_aniso_U_11
_atom_site_aniso_U_22
_atom_site_aniso_U_33
_atom_site_aniso_U_23
_atom_site_aniso_U_13
_atom_site_aniso_U_12
C1 0.0218(10) 0.0211(9) 0.0215(9) 0.0000(7) 0.0014(7) -0.0008(7)
C2 0.0259(10) 0.0249(10) 0.0236(9) -0.0026(7) 0.0039(8) -0.0012(8)
C3 0.0323(11) 0.0277(10) 0.0231(9) -0.0008(8) 0.0046(8) -0.0056(8)
C4 0.0298(11) 0.0226(10) 0.0223(9) 0.0009(7) 0.0000(8) -0.0012(8)
C5 0.0262(10) 0.0228(9) 0.0217(9) 0.0003(7) -0.0003(8) 0.0013(8)
C6 0.0338(12) 0.0295(11) 0.0366(11) -0.0070(9) 0.0108(9) 0.0008(9)
C7 0.0439(14) 0.0384(12) 0.0333(11) -0.0026(9) 0.0147(10) -0.0112(10)
C8 0.0456(14) 0.0233(10) 0.0315(11) 0.0038(8) -0.0013(10) -0.0021(9)
C9 0.0290(11) 0.0275(10) 0.0340(11) -0.0025(9) 0.0037(9) 0.0059(8)
C10 0.0316(11) 0.0244(10) 0.0265(10) 0.0056(8) -0.0029(8) -0.0040(8)
C11 0.0257(12) 0.0630(17) 0.0425(13) -0.0079(12) 0.0062(10) -0.0063(11)
C12 0.0482(15) 0.0640(17) 0.0317(12) -0.0046(11) 0.0163(11) -0.0145(13)
C13 0.0364(12) 0.0269(11) 0.0357(11) -0.0050(9) -0.0052(9) 0.0004(9)
C14 0.0402(13) 0.0234(10) 0.0422(12) 0.0058(9) -0.0048(10) 0.0002(9)
C15 0.0432(13) 0.0269(11) 0.0296(11) -0.0044(8) 0.0034(9) -0.0092(9)
C16 0.0368(13) 0.0519(15) 0.0433(13) -0.0109(11) 0.0050(11) -0.0033(11)
C17 0.0525(16) 0.0405(13) 0.0363(12) -0.0108(10) 0.0009(11) -0.0077(11)
C18 0.0413(14) 0.0450(14) 0.0344(12) 0.0029(10) -0.0016(10) -0.0030(11)
C19 0.0232(12) 0.0350(13) 0.086(2) 0.0090(13) 0.0095(12) 0.0014(9)
C20 0.0431(15) 0.0354(14) 0.088(2) -0.0002(14) 0.0022(15) 0.0070(11)
C21 0.064(2) 0.064(2) 0.076(2) -0.0025(17) -0.0109(17) -0.0021(16)
C22 0.0392(17) 0.062(2) 0.158(4) 0.020(2) 0.024(2) 0.0146(15)
N1 0.0278(9) 0.0329(9) 0.0265(9) -0.0001(7) 0.0036(7) -0.0042(7)
N2 0.0278(9) 0.0221(8) 0.0293(9) 0.0011(7) -0.0031(7) -0.0007(7)
Si1 0.0303(3) 0.0301(3) 0.0256(3) -0.0049(2) 0.0018(2) -0.0036(2)
Si2 0.0261(3) 0.0318(3) 0.0754(5) -0.0027(3) -0.0038(3) 0.0036(3)
P1 0.0232(3) 0.0207(2) 0.0225(2) 0.00171(18) 0.00061(19) -0.00170(19)
Zr1 0.02066(10) 0.02032(10) 0.02516(10) -0.00045(7) 0.00114(7) -0.00099(7)

loop_
_atom_type_symbol
_atom_type_description
_atom_type_scat_dispersion_real
_atom_type_scat_dispersion_imag
_atom_type_scat_source
C C 0.0033 0.0016 'International Tables Vol C Tables 4.2.6.8 and 6.1.1.4'
H H 0.0000 0.0000 'International Tables Vol C Tables 4.2.6.8 and 6.1.1.4'
N N 0.0061 0.0033 'International Tables Vol C Tables 4.2.6.8 and 6.1.1.4'
Si Si 0.0817 0.0704 'International Tables Vol C Tables 4.2.6.8 and 6.1.1.4'
P P 0.1023 0.0942 'International Tables Vol C Tables 4.2.6.8 and 6.1.1.4'
Zr Zr -2.9673 0.5597 'International Tables Vol C Tables 4.2.6.8 and 6.1.1.4'

loop_
_geom_angle_atom_site_label_1
_geom_angle_atom_site_label_2
_geom_angle_atom_site_label_3
_geom_angle
C5 C1 C2 107.10(16)
C5 C1 P1 119.88(14)
C2 C1 P1 123.06(15)
C5 C1 Zr1 75.51(11)
C2 C1 Zr1 75.51(11)
P1 C1 Zr1 86.39(7)
C3 C2 C1 107.73(17)
C3 C2 C6 125.02(18)
C1 C2 C6 127.25(18)
C3 C2 Zr1 75.90(12)
C1 C2 Zr1 70.86(11)
C6 C2 Zr1 119.58(15)
C2 C3 C4 108.77(17)
C2 C3 C7 127.89(19)
C4 C3 C7 123.26(19)
C2 C3 Zr1 72.04(11)
C4 C3 Zr1 73.75(11)
C7 C3 Zr1 122.92(15)
C5 C4 C3 108.17(17)
C5 C4 C8 126.92(19)
C3 C4 C8 124.66(18)
C5 C4 Zr1 72.14(11)
C3 C4 Zr1 73.97(12)
C8 C4 Zr1 124.26(14)
C4 C5 C1 108.18(17)
C4 C5 C9 124.32(18)
C1 C5 C9 127.49(17)
C4 C5 Zr1 75.80(12)
C1 C5 Zr1 70.88(11)
C9 C5 Zr1 119.68(13)
C2 C6 H6A 109.5
C2 C6 H6B 109.5
H6A C6 H6B 109.5
C2 C6 H6C 109.5
H6A C6 H6C 109.5
H6B C6 H6C 109.5
C3 C7 H7A 109.5
C3 C7 H7B 109.5
H7A C7 H7B 109.5
C3 C7 H7C 109.5
H7A C7 H7C 109.5
H7B C7 H7C 109.5
C4 C8 H8A 109.5
C4 C8 H8B 109.5
H8A C8 H8B 109.5
C4 C8 H8C 109.5
H8A C8 H8C 109.5
H8B C8 H8C 109.5
C5 C9 H9A 109.5
C5 C9 H9B 109.5
H9A C9 H9B 109.5
C5 C9 H9C 109.5
H9A C9 H9C 109.5
H9B C9 H9C 109.5
P1 C10 Zr1 101.85(10)
P1 C10 H10 127.6(18)
Zr1 C10 H10 130.6(18)
N1 C11 H11A 109.5
N1 C11 H11B 109.5
H11A C11 H11B 109.5
N1 C11 H11C 109.5
H11A C11 H11C 109.5
H11B C11 H11C 109.5
N1 C12 H12A 109.5
N1 C12 H12B 109.5
H12A C12 H12B 109.5
N1 C12 H12C 109.5
H12A C12 H12C 109.5
H12B C12 H12C 109.5
N2 C13 H13A 109.5
N2 C13 H13B 109.5
H13A C13 H13B 109.5
N2 C13 H13C 109.5
H13A C13 H13C 109.5
H13B C13 H13C 109.5
N2 C14 H14A 109.5
N2 C14 H14B 109.5
H14A C14 H14B 109.5
N2 C14 H14C 109.5
H14A C14 H14C 109.5
H14B C14 H14C 109.5
Si1 C15 Zr1 124.97(11)
Si1 C15 H15A 106.1
Zr1 C15 H15A 106.1
Si1 C15 H15B 106.1
Zr1 C15 H15B 106.1
H15A C15 H15B 106.3
Si1 C16 H16A 109.5
Si1 C16 H16B 109.5
H16A C16 H16B 109.5
Si1 C16 H16C 109.5
H16A C16 H16C 109.5
H16B C16 H16C 109.5
Si1 C17 H17A 109.5
Si1 C17 H17B 109.5
H17A C17 H17B 109.5
Si1 C17 H17C 109.5
H17A C17 H17C 109.5
H17B C17 H17C 109.5
Si1 C18 H18A 109.5
Si1 C18 H18B 109.5
H18A C18 H18B 109.5
Si1 C18 H18C 109.5
H18A C18 H18C 109.5
H18B C18 H18C 109.5
Si2 C19 Zr1 123.36(13)
Si2 C19 H19A 106.5
Zr1 C19 H19A 106.5
Si2 C19 H19B 106.5
Zr1 C19 H19B 106.5
H19A C19 H19B 106.5
Si2 C20 H20A 109.5
Si2 C20 H20B 109.5
H20A C20 H20B 109.5
Si2 C20 H20C 109.5
H20A C20 H20C 109.5
H20B C20 H20C 109.5
Si2 C21 H21A 109.5
Si2 C21 H21B 109.5
H21A C21 H21B 109.5
Si2 C21 H21C 109.5
H21A C21 H21C 109.5
H21B C21 H21C 109.5
Si2 C22 H22A 109.5
Si2 C22 H22B 109.5
H22A C22 H22B 109.5
Si2 C22 H22C 109.5
H22A C22 H22C 109.5
H22B C22 H22C 109.5
C11 N1 C12 114.73(18)
C11 N1 P1 123.18(15)
C12 N1 P1 121.99(16)
C14 N2 C13 113.56(17)
C14 N2 P1 115.33(14)
C13 N2 P1 120.95(14)
C15 Si1 C16 111.09(11)
C15 Si1 C18 111.30(11)
C16 Si1 C18 109.07(12)
C15 Si1 C17 111.28(11)
C16 Si1 C17 107.02(12)
C18 Si1 C17 106.89(12)
C19 Si2 C22 114.63(15)
C19 Si2 C20 113.88(13)
C22 Si2 C20 109.91(16)
C19 Si2 C21 107.20(15)
C22 Si2 C21 104.73(19)
C20 Si2 C21 105.61(16)
N1 P1 C10 114.70(10)
N1 P1 N2 108.47(9)
C10 P1 N2 116.11(10)
N1 P1 C1 110.65(9)
C10 P1 C1 100.73(10)
N2 P1 C1 105.50(9)
N1 P1 Zr1 128.23(7)
C10 P1 Zr1 44.61(7)
N2 P1 Zr1 123.26(6)
C1 P1 Zr1 56.14(6)
C10 Zr1 C15 111.07(8)
C10 Zr1 C19 108.56(9)
C15 Zr1 C19 105.93(10)
C10 Zr1 C1 71.00(7)
C15 Zr1 C1 129.33(8)
C19 Zr1 C1 121.70(9)
C10 Zr1 C5 89.98(7)
C15 Zr1 C5 97.07(8)
C19 Zr1 C5 142.11(9)
C1 Zr1 C5 33.61(6)
C10 Zr1 C2 92.31(7)
C15 Zr1 C2 144.21(8)
C19 Zr1 C2 90.79(9)
C1 Zr1 C2 33.63(6)
C5 Zr1 C2 54.78(6)
C10 Zr1 C4 121.43(7)
C15 Zr1 C4 90.42(8)
C19 Zr1 C4 116.84(9)
C1 Zr1 C4 54.55(6)
C5 Zr1 C4 32.06(6)
C2 Zr1 C4 53.86(6)
C10 Zr1 C3 123.02(7)
C15 Zr1 C3 115.12(7)
C19 Zr1 C3 89.09(10)
C1 Zr1 C3 54.39(6)
C5 Zr1 C3 53.58(6)
C2 Zr1 C3 32.07(6)
C4 Zr1 C3 32.28(6)
C10 Zr1 P1 33.54(6)
C15 Zr1 P1 127.55(6)
C19 Zr1 P1 120.21(7)
C1 Zr1 P1 37.47(4)
C5 Zr1 P1 61.19(5)
C2 Zr1 P1 62.28(5)
C4 Zr1 P1 89.99(5)
C3 Zr1 P1 90.45(5)

loop_
_geom_bond_atom_site_label_1
_geom_bond_atom_site_label_2
_geom_bond_distance
C1 C5 1.441(3)
C1 C2 1.442(3)
C1 P1 1.8023(19)
C1 Zr1 2.4602(19)
C2 C3 1.407(3)
C2 C6 1.501(3)
C2 Zr1 2.521(2)
C3 C4 1.428(3)
C3 C7 1.505(3)
C3 Zr1 2.571(2)
C4 C5 1.406(3)
C4 C8 1.505(3)
C4 Zr1 2.568(2)
C5 C9 1.503(3)
C5 Zr1 2.521(2)
C6 H6A 0.9800
C6 H6B 0.9800
C6 H6C 0.9800
C7 H7A 0.9800
C7 H7B 0.9800
C7 H7C 0.9800
C8 H8A 0.9800
C8 H8B 0.9800
C8 H8C 0.9800
C9 H9A 0.9800
C9 H9B 0.9800
C9 H9C 0.9800
C10 P1 1.669(2)
C10 Zr1 2.122(2)
C10 H10 0.93(3)
C11 N1 1.446(3)
C11 H11A 0.9800
C11 H11B 0.9800
C11 H11C 0.9800
C12 N1 1.451(3)
C12 H12A 0.9800
C12 H12B 0.9800
C12 H12C 0.9800
C13 N2 1.460(3)
C13 H13A 0.9800
C13 H13B 0.9800
C13 H13C 0.9800
C14 N2 1.459(3)
C14 H14A 0.9800
C14 H14B 0.9800
C14 H14C 0.9800
C15 Si1 1.852(2)
C15 Zr1 2.265(2)
C15 H15A 0.9900
C15 H15B 0.9900
C16 Si1 1.869(3)
C16 H16A 0.9800
C16 H16B 0.9800
C16 H16C 0.9800
C17 Si1 1.880(2)
C17 H17A 0.9800
C17 H17B 0.9800
C17 H17C 0.9800
C18 Si1 1.873(2)
C18 H18A 0.9800
C18 H18B 0.9800
C18 H18C 0.9800
C19 Si2 1.819(3)
C19 Zr1 2.273(2)
C19 H19A 0.9900
C19 H19B 0.9900
C20 Si2 1.854(3)
C20 H20A 0.9800
C20 H20B 0.9800
C20 H20C 0.9800
C21 Si2 1.902(4)
C21 H21A 0.9800
C21 H21B 0.9800
C21 H21C 0.9800
C22 Si2 1.844(3)
C22 H22A 0.9800
C22 H22B 0.9800
C22 H22C 0.9800
N1 P1 1.6627(18)
N2 P1 1.6787(17)
P1 Zr1 2.9569(5)

loop_
_geom_torsion_atom_site_label_1
_geom_torsion_atom_site_label_2
_geom_torsion_atom_site_label_3
_geom_torsion_atom_site_label_4
_geom_torsion
C5 C1 C2 C3 2.0(2)
P1 C1 C2 C3 -143.33(16)
Zr1 C1 C2 C3 -67.56(15)
C5 C1 C2 C6 -177.4(2)
P1 C1 C2 C6 37.3(3)
Zr1 C1 C2 C6 113.1(2)
C5 C1 C2 Zr1 69.52(13)
P1 C1 C2 Zr1 -75.78(13)
C1 C2 C3 C4 -0.9(2)
C6 C2 C3 C4 178.4(2)
Zr1 C2 C3 C4 -65.11(15)
C1 C2 C3 C7 -177.7(2)
C6 C2 C3 C7 1.7(4)
Zr1 C2 C3 C7 118.1(2)
C1 C2 C3 Zr1 64.20(14)
C6 C2 C3 Zr1 -116.4(2)
C2 C3 C4 C5 -0.5(2)
C7 C3 C4 C5 176.4(2)
Zr1 C3 C4 C5 -64.52(14)
C2 C3 C4 C8 -175.1(2)
C7 C3 C4 C8 1.8(3)
Zr1 C3 C4 C8 120.9(2)
C2 C3 C4 Zr1 64.00(15)
C7 C3 C4 Zr1 -119.1(2)
C3 C4 C5 C1 1.8(2)
C8 C4 C5 C1 176.18(19)
Zr1 C4 C5 C1 -63.98(13)
C3 C4 C5 C9 -177.80(19)
C8 C4 C5 C9 -3.4(3)
Zr1 C4 C5 C9 116.5(2)
C3 C4 C5 Zr1 65.73(15)
C8 C4 C5 Zr1 -119.8(2)
C2 C1 C5 C4 -2.3(2)
P1 C1 C5 C4 144.32(15)
Zr1 C1 C5 C4 67.23(14)
C2 C1 C5 C9 177.2(2)
P1 C1 C5 C9 -36.1(3)
Zr1 C1 C5 C9 -113.2(2)
C2 C1 C5 Zr1 -69.52(13)
P1 C1 C5 Zr1 77.09(12)
Zr1 C15 Si1 C16 -70.73(18)
Zr1 C15 Si1 C18 51.02(18)
Zr1 C15 Si1 C17 170.13(14)
Zr1 C19 Si2 C22 -173.4(2)
Zr1 C19 Si2 C20 58.8(2)
Zr1 C19 Si2 C21 -57.6(2)
C11 N1 P1 C10 171.31(19)
C12 N1 P1 C10 -12.5(2)
C11 N1 P1 N2 -57.1(2)
C12 N1 P1 N2 119.08(19)
C11 N1 P1 C1 58.2(2)
C12 N1 P1 C1 -125.64(19)
C11 N1 P1 Zr1 120.75(18)
C12 N1 P1 Zr1 -63.1(2)
Zr1 C10 P1 N1 -120.24(10)
Zr1 C10 P1 N2 111.90(10)
Zr1 C10 P1 C1 -1.41(11)
C14 N2 P1 N1 -78.85(17)
C13 N2 P1 N1 64.23(18)
C14 N2 P1 C10 52.02(19)
C13 N2 P1 C10 -164.91(16)
C14 N2 P1 C1 162.57(15)
C13 N2 P1 C1 -54.36(18)
C14 N2 P1 Zr1 103.21(15)
C13 N2 P1 Zr1 -113.72(15)
C5 C1 P1 N1 51.91(18)
C2 C1 P1 N1 -166.96(16)
Zr1 C1 P1 N1 122.92(8)
C5 C1 P1 C10 -69.82(18)
C2 C1 P1 C10 71.31(18)
Zr1 C1 P1 C10 1.19(9)
C5 C1 P1 N2 169.03(15)
C2 C1 P1 N2 -49.84(18)
Zr1 C1 P1 N2 -119.96(8)
C5 C1 P1 Zr1 -71.01(15)
C2 C1 P1 Zr1 70.12(15)
P1 C10 Zr1 C15 126.92(11)
P1 C10 Zr1 C19 -117.00(12)
P1 C10 Zr1 C1 1.08(8)
P1 C10 Zr1 C5 29.35(10)
P1 C10 Zr1 C2 -25.39(10)
P1 C10 Zr1 C4 22.77(13)
P1 C10 Zr1 C3 -15.55(14)
Si1 C15 Zr1 C10 4.70(18)
Si1 C15 Zr1 C19 -112.99(16)
Si1 C15 Zr1 C1 86.92(16)
Si1 C15 Zr1 C5 97.42(15)
Si1 C15 Zr1 C2 132.16(13)
Si1 C15 Zr1 C4 128.86(15)
Si1 C15 Zr1 C3 150.36(13)
Si1 C15 Zr1 P1 38.56(18)
Si2 C19 Zr1 C10 -10.6(2)
Si2 C19 Zr1 C15 108.80(17)
Si2 C19 Zr1 C1 -89.2(2)
Si2 C19 Zr1 C5 -126.08(16)
Si2 C19 Zr1 C2 -103.25(18)
Si2 C19 Zr1 C4 -152.40(15)
Si2 C19 Zr1 C3 -135.28(18)
Si2 C19 Zr1 P1 -45.3(2)
C5 C1 Zr1 C10 121.15(12)
C2 C1 Zr1 C10 -126.48(13)
P1 C1 Zr1 C10 -0.98(8)
C5 C1 Zr1 C15 19.06(14)
C2 C1 Zr1 C15 131.43(12)
P1 C1 Zr1 C15 -103.07(9)
C5 C1 Zr1 C19 -138.30(12)
C2 C1 Zr1 C19 -25.93(15)
P1 C1 Zr1 C19 99.57(10)
C2 C1 Zr1 C5 112.37(16)
P1 C1 Zr1 C5 -122.13(13)
C5 C1 Zr1 C2 -112.37(16)
P1 C1 Zr1 C2 125.51(14)
C5 C1 Zr1 C4 -36.07(10)
C2 C1 Zr1 C4 76.29(12)
P1 C1 Zr1 C4 -158.20(10)
C5 C1 Zr1 C3 -76.01(12)
C2 C1 Zr1 C3 36.35(11)
P1 C1 Zr1 C3 161.86(11)
C5 C1 Zr1 P1 122.13(13)
C2 C1 Zr1 P1 -125.51(14)
C4 C5 Zr1 C10 -169.38(12)
C1 C5 Zr1 C10 -54.02(12)
C9 C5 Zr1 C10 68.93(16)
C4 C5 Zr1 C15 79.39(12)
C1 C5 Zr1 C15 -165.25(11)
C9 C5 Zr1 C15 -42.30(16)
C4 C5 Zr1 C19 -48.19(18)
C1 C5 Zr1 C19 67.18(16)
C9 C5 Zr1 C19 -169.87(15)
C4 C5 Zr1 C1 -115.36(16)
C9 C5 Zr1 C1 123.0(2)
C4 C5 Zr1 C2 -76.53(12)
C1 C5 Zr1 C2 38.83(10)
C9 C5 Zr1 C2 161.78(18)
C1 C5 Zr1 C4 115.36(16)
C9 C5 Zr1 C4 -121.7(2)
C4 C5 Zr1 C3 -36.73(11)
C1 C5 Zr1 C3 78.63(11)
C9 C5 Zr1 C3 -158.42(18)
C4 C5 Zr1 P1 -151.37(12)
C1 C5 Zr1 P1 -36.01(9)
C9 C5 Zr1 P1 86.94(15)
C3 C2 Zr1 C10 164.35(13)
C1 C2 Zr1 C10 49.54(12)
C6 C2 Zr1 C10 -73.12(16)
C3 C2 Zr1 C15 32.19(19)
C1 C2 Zr1 C15 -82.62(16)
C6 C2 Zr1 C15 154.72(15)
C3 C2 Zr1 C19 -87.04(13)
C1 C2 Zr1 C19 158.15(12)
C6 C2 Zr1 C19 35.49(16)
C3 C2 Zr1 C1 114.81(17)
C6 C2 Zr1 C1 -122.7(2)
C3 C2 Zr1 C5 76.01(13)
C1 C2 Zr1 C5 -38.80(11)
C6 C2 Zr1 C5 -161.46(18)
C3 C2 Zr1 C4 36.27(12)
C1 C2 Zr1 C4 -78.54(12)
C6 C2 Zr1 C4 158.80(18)
C1 C2 Zr1 C3 -114.81(17)
C6 C2 Zr1 C3 122.5(2)
C3 C2 Zr1 P1 148.82(13)
C1 C2 Zr1 P1 34.02(9)
C6 C2 Zr1 P1 -88.64(15)
C5 C4 Zr1 C10 12.47(14)
C3 C4 Zr1 C10 -103.21(13)
C8 C4 Zr1 C10 135.44(17)
C5 C4 Zr1 C15 -102.72(12)
C3 C4 Zr1 C15 141.59(12)
C8 C4 Zr1 C15 20.24(17)
C5 C4 Zr1 C19 149.14(13)
C3 C4 Zr1 C19 33.45(15)
C8 C4 Zr1 C19 -87.89(18)
C5 C4 Zr1 C1 37.88(11)
C3 C4 Zr1 C1 -77.81(12)
C8 C4 Zr1 C1 160.85(19)
C3 C4 Zr1 C5 -115.69(17)
C8 C4 Zr1 C5 123.0(2)
C5 C4 Zr1 C2 79.66(12)
C3 C4 Zr1 C2 -36.03(11)
C8 C4 Zr1 C2 -157.4(2)
C5 C4 Zr1 C3 115.69(17)
C8 C4 Zr1 C3 -121.3(2)
C5 C4 Zr1 P1 24.82(11)
C3 C4 Zr1 P1 -90.86(11)
C8 C4 Zr1 P1 147.79(16)
C2 C3 Zr1 C10 -18.75(15)
C4 C3 Zr1 C10 97.79(13)
C7 C3 Zr1 C10 -142.76(17)
C2 C3 Zr1 C15 -159.87(12)
C4 C3 Zr1 C15 -43.33(14)
C7 C3 Zr1 C15 76.13(19)
C2 C3 Zr1 C19 92.93(13)
C4 C3 Zr1 C19 -150.53(13)
C7 C3 Zr1 C19 -31.07(18)
C2 C3 Zr1 C1 -38.20(11)
C4 C3 Zr1 C1 78.34(12)
C7 C3 Zr1 C1 -162.2(2)
C2 C3 Zr1 C5 -80.07(13)
C4 C3 Zr1 C5 36.47(11)
C7 C3 Zr1 C5 155.9(2)
C4 C3 Zr1 C2 116.54(17)
C7 C3 Zr1 C2 -124.0(2)
C2 C3 Zr1 C4 -116.54(17)
C7 C3 Zr1 C4 119.5(2)
C2 C3 Zr1 P1 -27.28(11)
C4 C3 Zr1 P1 89.26(11)
C7 C3 Zr1 P1 -151.28(17)
N1 P1 Zr1 C10 87.64(13)
N2 P1 Zr1 C10 -94.84(13)
C1 P1 Zr1 C10 178.33(13)
N1 P1 Zr1 C15 17.44(11)
C10 P1 Zr1 C15 -70.20(13)
N2 P1 Zr1 C15 -165.04(10)
C1 P1 Zr1 C15 108.13(11)
N1 P1 Zr1 C19 165.43(12)
C10 P1 Zr1 C19 77.79(14)
N2 P1 Zr1 C19 -17.05(12)
C1 P1 Zr1 C19 -103.88(12)
N1 P1 Zr1 C1 -90.69(11)
C10 P1 Zr1 C1 -178.33(13)
N2 P1 Zr1 C1 86.83(10)
N1 P1 Zr1 C5 -58.35(9)
C10 P1 Zr1 C5 -145.99(12)
N2 P1 Zr1 C5 119.18(9)
C1 P1 Zr1 C5 32.34(9)
N1 P1 Zr1 C2 -121.31(10)
C10 P1 Zr1 C2 151.05(12)
N2 P1 Zr1 C2 56.21(9)
C1 P1 Zr1 C2 -30.62(9)
N1 P1 Zr1 C4 -73.08(9)
C10 P1 Zr1 C4 -160.72(12)
N2 P1 Zr1 C4 104.44(9)
C1 P1 Zr1 C4 17.61(8)
N1 P1 Zr1 C3 -105.35(9)
C10 P1 Zr1 C3 167.01(12)
N2 P1 Zr1 C3 72.17(9)
C1 P1 Zr1 C3 -14.67(9)
